data_7108175
loop_
_publ_author_name
'Volodymyr Bon'
'Volodymyr Senkovskyy'
'Irena Senkovska'
'Stefan Kaskel'

_publ_section_title
;
 Zr(IV) and Hf(IV) Metal-Organic Frameworks with reo-topology
;
_journal_name_full Chem.Commun.
_journal_page_first 8407
_journal_paper_doi 10.1039/c2cc34246d
_journal_volume 48
_journal_year 2012
_chemical_formula_moiety
;
Zr6O6(OH)2(C10H2O4S3)4(C6H5CO2)2(H2O)19(C3H7NO)18
;
_chemical_formula_sum 'C108 H184 N18 O65 S12 Zr6'
_chemical_formula_weight 3706.77
_chemical_melting_point ?
_chemical_name_common DUT-51(Zr)
_chemical_name_systematic
;
?
;
_space_group_IT_number 225
_symmetry_cell_setting cubic
_symmetry_space_group_name_Hall '-F 4 2 3'
_symmetry_space_group_name_H-M 'F m -3 m'
_atom_sites_solution_hydrogens geom
_atom_sites_solution_primary direct
_atom_sites_solution_secondary difmap
_audit_creation_method SHELXL-97
_cell_angle_alpha 90.00
_cell_angle_beta 90.00
_cell_angle_gamma 90.00
_cell_formula_units_Z 24
_cell_length_a 49.964(6)
_cell_length_b 49.964(6)
_cell_length_c 49.964(6)
_cell_measurement_reflns_used 2158
_cell_measurement_temperature 296(2)
_cell_measurement_theta_max 31.23
_cell_measurement_theta_min 2.58
_cell_volume 124730(3)
_computing_cell_refinement 'mosflm 1.0.5'
_computing_data_collection 'marCCD 1994-2002'
_computing_data_reduction scala
_computing_molecular_graphics 'Diamond 3.1'
_computing_publication_material WinGX
_computing_structure_refinement 'SHELXL-97 (Sheldrick, 1997)'
_computing_structure_solution 'SHELXS-97 (Sheldrick, 1997)'
_diffrn_ambient_temperature 296(2)
_diffrn_measured_fraction_theta_full 0.994
_diffrn_measured_fraction_theta_max 0.994
_diffrn_measurement_device_type 'MX-225 CCD'
_diffrn_measurement_method '\D\f scans'
_diffrn_radiation_monochromator 'Si 111'
_diffrn_radiation_probe x-ray
_diffrn_radiation_type synchrotron
_diffrn_radiation_wavelength 0.88561
_diffrn_reflns_av_R_equivalents 0.0141
_diffrn_reflns_av_sigmaI/netI 0.0284
_diffrn_reflns_limit_h_max 36
_diffrn_reflns_limit_h_min 0
_diffrn_reflns_limit_k_max 63
_diffrn_reflns_limit_k_min 2
_diffrn_reflns_limit_l_max 63
_diffrn_reflns_limit_l_min 0
_diffrn_reflns_number 11457
_diffrn_reflns_theta_full 34.11
_diffrn_reflns_theta_max 34.11
_diffrn_reflns_theta_min 3.21
_diffrn_source synchrotron
_diffrn_source_type 'BESSY BL MX-14.2'
_exptl_absorpt_coefficient_mu 0.482
_exptl_absorpt_correction_T_max 0.9857
_exptl_absorpt_correction_T_min 0.9857
_exptl_absorpt_correction_type multi-scan
_exptl_absorpt_process_details Scala
_exptl_crystal_colour colorless
_exptl_crystal_density_diffrn 1.184
_exptl_crystal_density_method 'not measured'
_exptl_crystal_description octahedr
_exptl_crystal_F_000 45840
_exptl_crystal_size_max 0.03
_exptl_crystal_size_mid 0.03
_exptl_crystal_size_min 0.03
_platon_squeeze_details
;
;
_refine_diff_density_max 0.942
_refine_diff_density_min -0.787
_refine_diff_density_rms 0.068
_refine_ls_extinction_coef 0.000013(5)
_refine_ls_extinction_expression Fc^*^=kFc[1+0.001xFc^2^\l^3^/sin(2\q)]^-1/4^
_refine_ls_extinction_method SHELXL
_refine_ls_goodness_of_fit_ref 1.096
_refine_ls_hydrogen_treatment constr
_refine_ls_matrix_type full
_refine_ls_number_parameters 114
_refine_ls_number_reflns 6283
_refine_ls_number_restraints 0
_refine_ls_restrained_S_all 1.096
_refine_ls_R_factor_all 0.0483
_refine_ls_R_factor_gt 0.0467
_refine_ls_shift/su_max 0.001
_refine_ls_shift/su_mean 0.000
_refine_ls_structure_factor_coef Fsqd
_refine_ls_weighting_details 'calc w=1/[\s^2^(Fo^2^)+(0.0706P)^2^+565.7514P] where P=(Fo^2^+2Fc^2^)/3'
_refine_ls_weighting_scheme calc
_refine_ls_wR_factor_gt 0.1317
_refine_ls_wR_factor_ref 0.1334
_reflns_number_gt 5878
_reflns_number_total 6283
_reflns_threshold_expression >2sigma(I)
_cod_data_source_file c2cc34246d.txt
_cod_data_source_block DUT-51(Zr)
_cod_depositor_comments
;
The following automatic conversions were performed:

'_chemical_melting_point' value 'not measured' was changed to '?' -
the value is undefined or not given.

Automatic conversion script
Id: cif_fix_values 1715 2011-07-08 13:25:40Z adriana 
;
_cod_original_cell_volume 124726(25)
_cod_original_sg_symbol_H-M Fm-3m
_cod_database_code 7108175

loop_
_symmetry_equiv_pos_as_xyz
'x, y, z'
'-x, -y, z'
'-x, y, -z'
'x, -y, -z'
'z, x, y'
'z, -x, -y'
'-z, -x, y'
'-z, x, -y'
'y, z, x'
'-y, z, -x'
'y, -z, -x'
'-y, -z, x'
'y, x, -z'
'-y, -x, -z'
'y, -x, z'
'-y, x, z'
'x, z, -y'
'-x, z, y'
'-x, -z, -y'
'x, -z, y'
'z, y, -x'
'z, -y, x'
'-z, y, x'
'-z, -y, -x'
'x, y+1/2, z+1/2'
'-x, -y+1/2, z+1/2'
'-x, y+1/2, -z+1/2'
'x, -y+1/2, -z+1/2'
'z, x+1/2, y+1/2'
'z, -x+1/2, -y+1/2'
'-z, -x+1/2, y+1/2'
'-z, x+1/2, -y+1/2'
'y, z+1/2, x+1/2'
'-y, z+1/2, -x+1/2'
'y, -z+1/2, -x+1/2'
'-y, -z+1/2, x+1/2'
'y, x+1/2, -z+1/2'
'-y, -x+1/2, -z+1/2'
'y, -x+1/2, z+1/2'
'-y, x+1/2, z+1/2'
'x, z+1/2, -y+1/2'
'-x, z+1/2, y+1/2'
'-x, -z+1/2, -y+1/2'
'x, -z+1/2, y+1/2'
'z, y+1/2, -x+1/2'
'z, -y+1/2, x+1/2'
'-z, y+1/2, x+1/2'
'-z, -y+1/2, -x+1/2'
'x+1/2, y, z+1/2'
'-x+1/2, -y, z+1/2'
'-x+1/2, y, -z+1/2'
'x+1/2, -y, -z+1/2'
'z+1/2, x, y+1/2'
'z+1/2, -x, -y+1/2'
'-z+1/2, -x, y+1/2'
'-z+1/2, x, -y+1/2'
'y+1/2, z, x+1/2'
'-y+1/2, z, -x+1/2'
'y+1/2, -z, -x+1/2'
'-y+1/2, -z, x+1/2'
'y+1/2, x, -z+1/2'
'-y+1/2, -x, -z+1/2'
'y+1/2, -x, z+1/2'
'-y+1/2, x, z+1/2'
'x+1/2, z, -y+1/2'
'-x+1/2, z, y+1/2'
'-x+1/2, -z, -y+1/2'
'x+1/2, -z, y+1/2'
'z+1/2, y, -x+1/2'
'z+1/2, -y, x+1/2'
'-z+1/2, y, x+1/2'
'-z+1/2, -y, -x+1/2'
'x+1/2, y+1/2, z'
'-x+1/2, -y+1/2, z'
'-x+1/2, y+1/2, -z'
'x+1/2, -y+1/2, -z'
'z+1/2, x+1/2, y'
'z+1/2, -x+1/2, -y'
'-z+1/2, -x+1/2, y'
'-z+1/2, x+1/2, -y'
'y+1/2, z+1/2, x'
'-y+1/2, z+1/2, -x'
'y+1/2, -z+1/2, -x'
'-y+1/2, -z+1/2, x'
'y+1/2, x+1/2, -z'
'-y+1/2, -x+1/2, -z'
'y+1/2, -x+1/2, z'
'-y+1/2, x+1/2, z'
'x+1/2, z+1/2, -y'
'-x+1/2, z+1/2, y'
'-x+1/2, -z+1/2, -y'
'x+1/2, -z+1/2, y'
'z+1/2, y+1/2, -x'
'z+1/2, -y+1/2, x'
'-z+1/2, y+1/2, x'
'-z+1/2, -y+1/2, -x'
'-x, -y, -z'
'x, y, -z'
'x, -y, z'
'-x, y, z'
'-z, -x, -y'
'-z, x, y'
'z, x, -y'
'z, -x, y'
'-y, -z, -x'
'y, -z, x'
'-y, z, x'
'y, z, -x'
'-y, -x, z'
'y, x, z'
'-y, x, -z'
'y, -x, -z'
'-x, -z, y'
'x, -z, -y'
'x, z, y'
'-x, z, -y'
'-z, -y, x'
'-z, y, -x'
'z, -y, -x'
'z, y, x'
'-x, -y+1/2, -z+1/2'
'x, y+1/2, -z+1/2'
'x, -y+1/2, z+1/2'
'-x, y+1/2, z+1/2'
'-z, -x+1/2, -y+1/2'
'-z, x+1/2, y+1/2'
'z, x+1/2, -y+1/2'
'z, -x+1/2, y+1/2'
'-y, -z+1/2, -x+1/2'
'y, -z+1/2, x+1/2'
'-y, z+1/2, x+1/2'
'y, z+1/2, -x+1/2'
'-y, -x+1/2, z+1/2'
'y, x+1/2, z+1/2'
'-y, x+1/2, -z+1/2'
'y, -x+1/2, -z+1/2'
'-x, -z+1/2, y+1/2'
'x, -z+1/2, -y+1/2'
'x, z+1/2, y+1/2'
'-x, z+1/2, -y+1/2'
'-z, -y+1/2, x+1/2'
'-z, y+1/2, -x+1/2'
'z, -y+1/2, -x+1/2'
'z, y+1/2, x+1/2'
'-x+1/2, -y, -z+1/2'
'x+1/2, y, -z+1/2'
'x+1/2, -y, z+1/2'
'-x+1/2, y, z+1/2'
'-z+1/2, -x, -y+1/2'
'-z+1/2, x, y+1/2'
'z+1/2, x, -y+1/2'
'z+1/2, -x, y+1/2'
'-y+1/2, -z, -x+1/2'
'y+1/2, -z, x+1/2'
'-y+1/2, z, x+1/2'
'y+1/2, z, -x+1/2'
'-y+1/2, -x, z+1/2'
'y+1/2, x, z+1/2'
'-y+1/2, x, -z+1/2'
'y+1/2, -x, -z+1/2'
'-x+1/2, -z, y+1/2'
'x+1/2, -z, -y+1/2'
'x+1/2, z, y+1/2'
'-x+1/2, z, -y+1/2'
'-z+1/2, -y, x+1/2'
'-z+1/2, y, -x+1/2'
'z+1/2, -y, -x+1/2'
'z+1/2, y, x+1/2'
'-x+1/2, -y+1/2, -z'
'x+1/2, y+1/2, -z'
'x+1/2, -y+1/2, z'
'-x+1/2, y+1/2, z'
'-z+1/2, -x+1/2, -y'
'-z+1/2, x+1/2, y'
'z+1/2, x+1/2, -y'
'z+1/2, -x+1/2, y'
'-y+1/2, -z+1/2, -x'
'y+1/2, -z+1/2, x'
'-y+1/2, z+1/2, x'
'y+1/2, z+1/2, -x'
'-y+1/2, -x+1/2, z'
'y+1/2, x+1/2, z'
'-y+1/2, x+1/2, -z'
'y+1/2, -x+1/2, -z'
'-x+1/2, -z+1/2, y'
'x+1/2, -z+1/2, -y'
'x+1/2, z+1/2, y'
'-x+1/2, z+1/2, -y'
'-z+1/2, -y+1/2, x'
'-z+1/2, y+1/2, -x'
'z+1/2, -y+1/2, -x'
'z+1/2, y+1/2, x'

loop_
_atom_site_label
_atom_site_type_symbol
_atom_site_fract_x
_atom_site_fract_y
_atom_site_fract_z
_atom_site_U_iso_or_equiv
_atom_site_adp_type
_atom_site_occupancy
_atom_site_symmetry_multiplicity
_atom_site_calc_flag
_atom_site_refinement_flags
Zr1 Zr 0.215130(5) 0.5000 0.215130(5) 0.01766(13) Uani 1 4 d S
Zr2 Zr 0.225027(4) 0.464601(6) 0.274973(4) 0.02849(13) Uani 1 2 d S
S1 S 0.08942(5) 0.41058(5) 0.18539(5) 0.1814(16) Uani 1 2 d S
S2 S 0.14130(2) 0.41380(2) 0.25053(2) 0.0975(5) Uani 1 1 d .
O1 O 0.23314(5) 0.46509(9) 0.23314(5) 0.0789(13) Uani 1 2 d S
O2 O 0.18004(3) 0.47321(3) 0.21779(4) 0.0355(4) Uani 1 1 d .
O3 O 0.22713(7) 0.42122(6) 0.27287(7) 0.0779(12) Uani 1 2 d S
O4 O 0.24391(5) 0.45032(5) 0.31375(5) 0.0689(8) Uani 1 1 d .
O5 O 0.24211(6) 0.5000 0.29206(9) 0.0673(11) Uani 1 2 d S
O6 O 0.19427(5) 0.46647(11) 0.30573(5) 0.0869(14) Uani 1 2 d S
C1 C 0.15054(7) 0.43881(7) 0.22825(8) 0.0737(13) Uani 1 1 d .
C2 C 0.13521(9) 0.43954(9) 0.20610(9) 0.108(2) Uani 1 1 d .
H2A H 0.1377 0.4514 0.1920 0.129 Uiso 1 1 calc R
C3 C 0.11485(10) 0.41999(10) 0.20716(10) 0.119(2) Uani 1 1 d .
C4 C 0.17418(6) 0.45547(6) 0.23456(6) 0.0502(7) Uani 1 1 d .
C5 C 0.11563(8) 0.40450(8) 0.22992(9) 0.0920(17) Uani 1 1 d .

loop_
_atom_site_aniso_label
_atom_site_aniso_U_11
_atom_site_aniso_U_22
_atom_site_aniso_U_33
_atom_site_aniso_U_23
_atom_site_aniso_U_13
_atom_site_aniso_U_12
Zr1 0.02110(15) 0.01079(17) 0.02110(15) 0.000 -0.00238(12) 0.000
Zr2 0.02933(14) 0.02682(17) 0.02933(14) 0.01157(7) -0.00572(10) -0.01157(7)
S1 0.1917(18) 0.1917(18) 0.1606(18) 0.1438(17) -0.1438(17) -0.173(2)
S2 0.0960(7) 0.1018(7) 0.0946(7) 0.0652(6) -0.0643(6) -0.0814(6)
O1 0.0545(12) 0.128(3) 0.0545(12) 0.0587(17) 0.0177(15) 0.0587(17)
O2 0.0317(8) 0.0293(8) 0.0456(9) 0.0103(7) -0.0087(7) -0.0147(7)
O3 0.1015(19) 0.0306(15) 0.1015(19) 0.0218(13) -0.031(2) -0.0218(13)
O4 0.0645(14) 0.0764(15) 0.0658(14) 0.0541(13) -0.0315(11) -0.0393(12)
O5 0.0421(16) 0.0212(12) 0.139(3) 0.000 -0.0503(19) 0.000
O6 0.0496(12) 0.162(4) 0.0496(12) 0.0333(15) 0.0092(15) -0.0333(15)
C1 0.067(2) 0.069(2) 0.084(2) 0.0440(19) -0.0400(19) -0.0514(19)
C2 0.109(3) 0.105(3) 0.110(3) 0.076(3) -0.070(3) -0.090(3)
C3 0.126(4) 0.115(4) 0.116(4) 0.079(3) -0.090(3) -0.103(3)
C4 0.0478(15) 0.0467(15) 0.0560(17) 0.0173(13) -0.0201(13) -0.0301(13)
C5 0.088(3) 0.087(3) 0.101(3) 0.057(2) -0.059(2) -0.069(2)

loop_
_atom_type_symbol
_atom_type_description
_atom_type_scat_dispersion_real
_atom_type_scat_dispersion_imag
_atom_type_scat_source
C C 0.0060 0.0030 'International Tables Vol C Tables 4.2.6.8 and 6.1.1.4'
H H 0.0000 0.0000 'International Tables Vol C Tables 4.2.6.8 and 6.1.1.4'
O O 0.0180 0.0100 'International Tables Vol C Tables 4.2.6.8 and 6.1.1.4'
S S 0.1740 0.1930 'International Tables Vol C Tables 4.2.6.8 and 6.1.1.4'
Zr Zr -1.2060 0.8400 'International Tables Vol C Tables 4.2.6.8 and 6.1.1.4'

loop_
_geom_angle_atom_site_label_1
_geom_angle_atom_site_label_2
_geom_angle_atom_site_label_3
_geom_angle
_geom_angle_site_symmetry_1
_geom_angle_site_symmetry_3
O1 Zr1 O1 107.8(3) 99_565 .
O1 Zr1 O5 70.01(9) 99_565 145_565
O1 Zr1 O5 70.01(9) . 145_565
O1 Zr1 O5 70.01(9) 99_565 166
O1 Zr1 O5 70.01(9) . 166
O5 Zr1 O5 109.1(2) 145_565 166
O1 Zr1 O2 142.64(5) 99_565 120
O1 Zr1 O2 79.41(11) . 120
O5 Zr1 O2 78.98(10) 145_565 120
O5 Zr1 O2 142.41(5) 166 120
O1 Zr1 O2 79.41(11) 99_565 22_565
O1 Zr1 O2 142.64(5) . 22_565
O5 Zr1 O2 78.98(10) 145_565 22_565
O5 Zr1 O2 142.41(5) 166 22_565
O2 Zr1 O2 74.56(10) 120 22_565
O1 Zr1 O2 79.41(11) 99_565 99_565
O1 Zr1 O2 142.64(5) . 99_565
O5 Zr1 O2 142.41(5) 145_565 99_565
O5 Zr1 O2 78.98(10) 166 99_565
O2 Zr1 O2 117.55(9) 120 99_565
O2 Zr1 O2 74.26(10) 22_565 99_565
O1 Zr1 O2 142.64(5) 99_565 .
O1 Zr1 O2 79.41(11) . .
O5 Zr1 O2 142.41(5) 145_565 .
O5 Zr1 O2 78.99(10) 166 .
O2 Zr1 O2 74.26(10) 120 .
O2 Zr1 O2 117.55(9) 22_565 .
O2 Zr1 O2 74.56(10) 99_565 .
O1 Zr2 O1 68.04(17) 51 .
O1 Zr2 O5 71.05(13) 51 .
O1 Zr2 O5 107.83(18) . .
O1 Zr2 O5 107.82(18) 51 166
O1 Zr2 O5 71.05(13) . 166
O5 Zr2 O5 68.64(13) . 166
O1 Zr2 O3 87.40(15) 51 .
O1 Zr2 O3 87.40(15) . .
O5 Zr2 O3 145.48(6) . .
O5 Zr2 O3 145.48(6) 166 .
O1 Zr2 O6 145.84(8) 51 .
O1 Zr2 O6 145.84(8) . .
O5 Zr2 O6 87.96(16) . .
O5 Zr2 O6 87.96(16) 166 .
O3 Zr2 O6 96.39(18) . .
O1 Zr2 O4 139.67(10) 51 166
O1 Zr2 O4 76.00(12) . 166
O5 Zr2 O4 139.96(10) . 166
O5 Zr2 O4 75.74(11) 166 166
O3 Zr2 O4 72.99(8) . 166
O6 Zr2 O4 72.79(9) . 166
O1 Zr2 O4 76.01(12) 51 .
O1 Zr2 O4 139.67(10) . .
O5 Zr2 O4 75.74(11) . .
O5 Zr2 O4 139.96(10) 166 .
O3 Zr2 O4 73.00(8) . .
O6 Zr2 O4 72.79(9) . .
O4 Zr2 O4 127.63(10) 166 .
C3 S1 C3 90.2(2) . 181
C5 S2 C1 90.51(15) . .
Zr2 O1 Zr2 111.94(16) 51 .
Zr2 O1 Zr1 109.81(13) 51 .
Zr2 O1 Zr1 109.81(13) . .
C4 O2 Zr1 130.81(16) . .
C4 O4 Zr2 134.36(17) 166 .
Zr2 O5 Zr2 111.36(13) . 99_565
Zr2 O5 Zr1 109.08(13) . 145_565
Zr2 O5 Zr1 109.07(13) 99_565 145_565
C2 C1 C4 127.9(3) . .
C2 C1 S2 113.3(2) . .
C4 C1 S2 118.7(2) . .
C1 C2 C3 111.1(3) . .
C5 C3 C2 113.6(3) . .
C5 C3 S1 112.7(2) . .
C2 C3 S1 133.7(3) . .
O2 C4 O4 127.1(2) . 166
O2 C4 C1 116.2(2) . .
O4 C4 C1 116.7(2) 166 .
C3 C5 C5 112.20(18) . 181
C3 C5 S2 111.5(2) . .
C5 C5 S2 136.28(11) 181 .
C1 C2 H2A 124.4 . .
C3 C2 H2A 124.4 . .

loop_
_geom_bond_atom_site_label_1
_geom_bond_atom_site_label_2
_geom_bond_distance
_geom_bond_site_symmetry_2
Zr1 O1 2.159(3) 99_565
Zr1 O1 2.159(3) .
Zr1 O5 2.166(3) 145_565
Zr1 O5 2.166(3) 166
Zr1 O2 2.2097(15) 120
Zr1 O2 2.2097(15) 22_565
Zr1 O2 2.2097(15) 99_565
Zr1 O2 2.2099(15) .
Zr2 O1 2.129(2) 51
Zr2 O1 2.129(2) .
Zr2 O5 2.1414(17) .
Zr2 O5 2.1415(17) 166
Zr2 O3 2.173(3) .
Zr2 O6 2.175(3) .
Zr2 O4 2.2697(19) 166
Zr2 O4 2.2698(19) .
S1 C3 1.737(3) .
S1 C3 1.737(3) 181
S2 C5 1.709(3) .
S2 C1 1.736(3) .
O1 Zr2 2.129(2) 51
O2 C4 1.254(3) .
O4 C4 1.260(3) 166
O5 Zr2 2.1415(17) 99_565
O5 Zr1 2.166(3) 145_565
C1 C2 1.346(5) .
C1 C4 1.479(4) .
C2 C3 1.411(4) .
C2 H2A 0.9300 .
C3 C5 1.376(5) .
C4 O4 1.260(3) 166
C5 C5 1.422(6) 181

loop_
_geom_torsion_atom_site_label_1
_geom_torsion_atom_site_label_2
_geom_torsion_atom_site_label_3
_geom_torsion_atom_site_label_4
_geom_torsion
_geom_torsion_site_symmetry_1
_geom_torsion_site_symmetry_4
O1 Zr2 O1 Zr2 1.4(3) 51 51
O5 Zr2 O1 Zr2 120.6(2) 166 51
O5 Zr2 O1 Zr2 61.6(2) . 51
O6 Zr2 O1 Zr2 175.6(2) . 51
O3 Zr2 O1 Zr2 -86.83(19) . 51
O4 Zr2 O1 Zr2 -27.2(3) . 51
O4 Zr2 O1 Zr2 -160.0(2) 166 51
O1 Zr2 O1 Zr1 -120.83(11) 51 .
O5 Zr2 O1 Zr1 -1.66(16) 166 .
O5 Zr2 O1 Zr1 -60.66(19) . .
O6 Zr2 O1 Zr1 53.4(4) . .
O3 Zr2 O1 Zr1 150.93(18) . .
O4 Zr2 O1 Zr1 -149.46(10) . .
O4 Zr2 O1 Zr1 77.81(17) 166 .
O1 Zr1 O1 Zr2 61.75(17) 99_565 .
O5 Zr1 O1 Zr2 121.8(2) 145_565 .
O5 Zr1 O1 Zr2 1.65(16) 166 .
O2 Zr1 O1 Zr2 -156.14(19) 120 .
O2 Zr1 O1 Zr2 157.61(7) 22_565 .
O2 Zr1 O1 Zr2 -34.1(4) 99_565 .
O2 Zr1 O1 Zr2 -80.37(16) . .
O1 Zr1 O1 Zr2 -61.75(17) 99_565 51
O5 Zr1 O1 Zr2 -1.65(16) 145_565 51
O5 Zr1 O1 Zr2 -121.8(2) 166 51
O2 Zr1 O1 Zr2 80.37(16) 120 51
O2 Zr1 O1 Zr2 34.1(4) 22_565 51
O2 Zr1 O1 Zr2 -157.61(7) 99_565 51
O2 Zr1 O1 Zr2 156.14(19) . 51
O1 Zr1 O2 C4 31.9(3) . .
O1 Zr1 O2 C4 -73.6(4) 99_565 .
O5 Zr1 O2 C4 67.5(3) 145_565 .
O5 Zr1 O2 C4 -39.6(3) 166 .
O2 Zr1 O2 C4 113.7(3) 120 .
O2 Zr1 O2 C4 176.4(3) 22_565 .
O2 Zr1 O2 C4 -121.1(3) 99_565 .
O1 Zr2 O4 C4 33.2(4) 51 166
O1 Zr2 O4 C4 60.5(5) . 166
O5 Zr2 O4 C4 -68.0(5) 166 166
O5 Zr2 O4 C4 -40.4(4) . 166
O6 Zr2 O4 C4 -132.7(4) . 166
O3 Zr2 O4 C4 124.8(4) . 166
O4 Zr2 O4 C4 176.3(3) 166 166
O1 Zr2 O5 Zr2 118.8(2) 51 99_565
O1 Zr2 O5 Zr2 60.50(19) . 99_565
O5 Zr2 O5 Zr2 0.0(3) 166 99_565
O6 Zr2 O5 Zr2 -88.63(19) . 99_565
O3 Zr2 O5 Zr2 173.0(2) . 99_565
O4 Zr2 O5 Zr2 -161.4(2) . 99_565
O4 Zr2 O5 Zr2 -28.8(3) 166 99_565
O1 Zr2 O5 Zr1 -1.65(16) 51 145_565
O1 Zr2 O5 Zr1 -59.93(15) . 145_565
O5 Zr2 O5 Zr1 -120.46(8) 166 145_565
O6 Zr2 O5 Zr1 150.94(16) . 145_565
O3 Zr2 O5 Zr1 52.6(4) . 145_565
O4 Zr2 O5 Zr1 78.18(14) . 145_565
O4 Zr2 O5 Zr1 -149.24(10) 166 145_565
C5 S2 C1 C2 -1.3(5) . .
C5 S2 C1 C4 -178.4(4) . .
C4 C1 C2 C3 178.4(5) . .
S2 C1 C2 C3 1.7(7) . .
C1 C2 C3 C5 -1.4(9) . .
C1 C2 C3 S1 -179.2(6) . .
C3 S1 C3 C5 -0.7(8) 181 .
C3 S1 C3 C2 177.2(6) 181 .
Zr1 O2 C4 O4 7.6(6) . 166
Zr1 O2 C4 C1 -172.3(3) . .
C2 C1 C4 O2 3.3(7) . .
S2 C1 C4 O2 179.9(3) . .
C2 C1 C4 O4 -176.6(5) . 166
S2 C1 C4 O4 0.0(6) . 166
C2 C3 C5 C5 -177.8(5) . 181
S1 C3 C5 C5 0.5(6) . 181
C2 C3 C5 S2 0.4(8) . .
S1 C3 C5 S2 178.7(4) . .
C1 S2 C5 C3 0.5(5) . .
C1 S2 C5 C5 178.1(3) . 181

loop_
_platon_squeeze_void_nr
_platon_squeeze_void_average_x
_platon_squeeze_void_average_y
_platon_squeeze_void_average_z
_platon_squeeze_void_volume
_platon_squeeze_void_count_electrons
_platon_squeeze_void_content
1 -0.003 -0.014 -0.003 97916 11681 ' '
